data_4333930
loop_
_publ_author_name
'Pilar Amo-Ochoa'
'\'Oscar Castillo'
'Ross W. Harrington'
'F\'elix Zamora'
'Andrew Houlton'

_publ_contact_author
;
 Pilar Amo Ochoa. Departamento de Quimica Inorganica.
 Universidad Autonoma de Madrid, E-28049 Madrid, Spain
;
_publ_contact_author_email pilar.amo@uam.es
_publ_contact_author_fax '+34-91 497 4833'
_publ_contact_author_phone '+34-91 497 3200'
_publ_section_title
;
 Substituent and Noncovalent Interaction Effects in the Reactivity of
 Purine Derivatives with Tetracarboxylato-dirhodium(II) Units.
 Rationalization of a Rare Binding Mode via N3
;
_journal_name_full 'Inorganic Chemistry'
_journal_page_first 2174
_journal_page_last 2181
_journal_paper_doi 10.1021/ic302602c
_journal_volume 52
_journal_year 2013
_chemical_formula_moiety 'C30 H44 Cl2 N10 O8 Rh2, 2(C3 H7 N O)'
_chemical_formula_sum 'C36 H58 Cl2 N12 O10 Rh2'
_chemical_formula_weight 1095.66
_chemical_name_systematic
;
[tetrakis[mu-(trimethylacetato)]bis(6-chloro-2aminopurine-kN3)dirhodium(II)]
-dimethylformamide (1/2)"
;
_space_group_IT_number 4
_symmetry_cell_setting monoclinic
_symmetry_space_group_name_Hall 'P 2yb'
_symmetry_space_group_name_H-M 'P 1 21 1'
_atom_sites_solution_hydrogens geom
_atom_sites_solution_primary direct
_atom_sites_solution_secondary difmap
_audit_creation_method SHELXL97
_cell_angle_alpha 90.00
_cell_angle_beta 108.8480(10)
_cell_angle_gamma 90.00
_cell_formula_units_Z 2
_cell_length_a 8.9815(2)
_cell_length_b 22.5288(5)
_cell_length_c 12.4191(3)
_cell_measurement_reflns_used 27462
_cell_measurement_temperature 296(2)
_cell_measurement_theta_max 77.83
_cell_measurement_theta_min 3.76
_cell_volume 2378.17(10)
_computing_cell_refinement 'Bruker SMART'
_computing_data_collection 'Bruker SMART'
_computing_data_reduction 'Bruker SAINT'
_computing_molecular_graphics 'Ortep-3 (Farrugia, 1997)'
_computing_publication_material 'WinGX (Farrugia, 1999)'
_computing_structure_refinement 'SHELXL-97 (Sheldrick, 1997)'
_computing_structure_solution 'Sir92 (Altamore et al., 1993)'
_diffrn_ambient_temperature 296(2)
_diffrn_measured_fraction_theta_full 0.991
_diffrn_measured_fraction_theta_max 0.991
_diffrn_measurement_device_type 'CCD area detector'
_diffrn_measurement_method 'phi and omega scans'
_diffrn_radiation_monochromator graphite
_diffrn_radiation_source 'fine-focus sealed tube'
_diffrn_radiation_type CuK\a
_diffrn_radiation_wavelength 1.54178
_diffrn_reflns_av_R_equivalents 0.0346
_diffrn_reflns_av_sigmaI/netI 0.0470
_diffrn_reflns_limit_h_max 11
_diffrn_reflns_limit_h_min -11
_diffrn_reflns_limit_k_max 28
_diffrn_reflns_limit_k_min -28
_diffrn_reflns_limit_l_max 15
_diffrn_reflns_limit_l_min -14
_diffrn_reflns_number 27462
_diffrn_reflns_theta_full 77.83
_diffrn_reflns_theta_max 77.83
_diffrn_reflns_theta_min 3.76
_diffrn_standards_decay_% 0
_diffrn_standards_interval_count 0
_diffrn_standards_interval_time 0
_diffrn_standards_number 0
_exptl_absorpt_coefficient_mu 7.188
_exptl_absorpt_correction_T_max 0.6723
_exptl_absorpt_correction_T_min 0.4119
_exptl_absorpt_correction_type multi-scan
_exptl_absorpt_process_details sadabs
_exptl_crystal_colour violet
_exptl_crystal_density_diffrn 1.530
_exptl_crystal_description prism
_exptl_crystal_F_000 1124
_exptl_crystal_size_max 0.15
_exptl_crystal_size_mid 0.08
_exptl_crystal_size_min 0.06
_refine_diff_density_max 0.966
_refine_diff_density_min -1.392
_refine_diff_density_rms 0.262
_refine_ls_abs_structure_details 'Flack H D (1983), Acta Cryst. A39, 876-881'
_refine_ls_abs_structure_Flack 0.495(15)
_refine_ls_extinction_method none
_refine_ls_goodness_of_fit_ref 1.255
_refine_ls_hydrogen_treatment constr
_refine_ls_matrix_type full
_refine_ls_number_parameters 557
_refine_ls_number_reflns 9939
_refine_ls_number_restraints 231
_refine_ls_restrained_S_all 1.269
_refine_ls_R_factor_all 0.0594
_refine_ls_R_factor_gt 0.0467
_refine_ls_shift/su_max 0.001
_refine_ls_shift/su_mean 0.000
_refine_ls_structure_factor_coef Fsqd
_refine_ls_weighting_details 'calc w=1/[\s^2^(Fo^2^)+(0.0637P)^2^+4.3991P] where P=(Fo^2^+2Fc^2^)/3'
_refine_ls_weighting_scheme calc
_refine_ls_wR_factor_gt 0.1202
_refine_ls_wR_factor_ref 0.1387
_reflns_number_gt 8797
_reflns_number_total 9939
_reflns_threshold_expression >2sigma(I)
_cod_data_source_file ic302602c_si_001_3.cif
_cod_data_source_block compound-3
_cod_original_cell_volume 2378.16(9)
_cod_database_code 4333930

loop_
_symmetry_equiv_pos_as_xyz
'x, y, z'
'-x, y+1/2, -z'

loop_
_atom_site_label
_atom_site_type_symbol
_atom_site_fract_x
_atom_site_fract_y
_atom_site_fract_z
_atom_site_U_iso_or_equiv
_atom_site_adp_type
_atom_site_occupancy
_atom_site_symmetry_multiplicity
_atom_site_calc_flag
_atom_site_refinement_flags
_atom_site_disorder_assembly
_atom_site_disorder_group
Rh1 Rh 0.78559(6) 0.476354(19) 0.17810(4) 0.01332(15) Uani 1 1 d U . .
Rh2 Rh 0.72606(6) 0.521525(19) 0.33378(4) 0.01350(15) Uani 1 1 d U . .
O1 O 0.5594(6) 0.4928(3) 0.0811(4) 0.0159(13) Uani 1 1 d U . .
O2 O 0.5017(6) 0.5349(3) 0.2283(4) 0.0144(12) Uani 1 1 d U . .
C1 C 0.4702(8) 0.5187(5) 0.1227(5) 0.0117(12) Uani 1 1 d U . .
C2 C 0.3038(9) 0.5383(4) 0.0446(6) 0.0155(12) Uani 1 1 d U . .
C3 C 0.1826(9) 0.5240(7) 0.0995(7) 0.0264(18) Uani 1 1 d U . .
H31 H 0.2080 0.5442 0.1713 0.040 Uiso 1 1 calc R . .
H32 H 0.1809 0.4820 0.1115 0.040 Uiso 1 1 calc R . .
H33 H 0.0812 0.5368 0.0510 0.040 Uiso 1 1 calc R . .
C4 C 0.2683(11) 0.5074(5) -0.0732(7) 0.032(2) Uani 1 1 d U . .
H41 H 0.3476 0.5181 -0.1061 0.048 Uiso 1 1 calc R . .
H42 H 0.1671 0.5199 -0.1226 0.048 Uiso 1 1 calc R . .
H43 H 0.2682 0.4651 -0.0635 0.048 Uiso 1 1 calc R . .
C5 C 0.3064(13) 0.6053(5) 0.0287(8) 0.033(2) Uani 1 1 d U . .
H51 H 0.3311 0.6245 0.1014 0.050 Uiso 1 1 calc R . .
H52 H 0.2051 0.6183 -0.0196 0.050 Uiso 1 1 calc R . .
H53 H 0.3847 0.6152 -0.0057 0.050 Uiso 1 1 calc R . .
O3 O 0.8295(7) 0.5594(3) 0.1349(4) 0.0163(9) Uani 1 1 d U . .
O4 O 0.7744(8) 0.6014(3) 0.2794(4) 0.0208(11) Uani 1 1 d U . .
C6 C 0.8110(11) 0.6048(5) 0.1896(6) 0.0168(7) Uani 1 1 d U . .
C7 C 0.8525(11) 0.6653(5) 0.1455(7) 0.0219(9) Uani 1 1 d U . .
C8 C 0.7416(11) 0.7127(4) 0.1827(7) 0.0272(11) Uani 1 1 d U . .
H81 H 0.7675 0.7126 0.2640 0.041 Uiso 1 1 calc R . .
H82 H 0.6332 0.7019 0.1483 0.041 Uiso 1 1 calc R . .
H83 H 0.7587 0.7517 0.1577 0.041 Uiso 1 1 calc R . .
C9 C 0.7963(11) 0.6641(4) 0.0208(7) 0.0305(10) Uani 1 1 d U . .
H91 H 0.6873 0.6530 -0.0058 0.046 Uiso 1 1 calc R . .
H92 H 0.8565 0.6357 -0.0055 0.046 Uiso 1 1 calc R . .
H93 H 0.8085 0.7027 -0.0078 0.046 Uiso 1 1 calc R . .
C10 C 1.0222(11) 0.6815(6) 0.2101(9) 0.0385(19) Uani 1 1 d U . .
H101 H 1.0356 0.6849 0.2898 0.058 Uiso 1 1 calc R . .
H102 H 1.0474 0.7187 0.1825 0.058 Uiso 1 1 calc R . .
H103 H 1.0908 0.6512 0.1989 0.058 Uiso 1 1 calc R . .
O5 O 1.0095(7) 0.4622(3) 0.2872(4) 0.0172(13) Uani 1 1 d U . .
O6 O 0.9539(7) 0.5061(3) 0.4320(4) 0.0137(12) Uani 1 1 d U . .
C11 C 1.0465(8) 0.4767(5) 0.3894(5) 0.0138(13) Uani 1 1 d U . .
C12 C 1.2037(10) 0.4594(4) 0.4702(6) 0.0183(13) Uani 1 1 d U . .
C13 C 1.3322(10) 0.4747(7) 0.4143(7) 0.031(2) Uani 1 1 d U . .
H131 H 1.4339 0.4635 0.4649 0.046 Uiso 1 1 calc R . .
H132 H 1.3308 0.5166 0.3997 0.046 Uiso 1 1 calc R . .
H133 H 1.3108 0.4534 0.3440 0.046 Uiso 1 1 calc R . .
C14 C 1.1960(11) 0.3912(4) 0.4887(7) 0.0237(17) Uani 1 1 d U . .
H141 H 1.2961 0.3775 0.5379 0.036 Uiso 1 1 calc R . .
H142 H 1.1707 0.3712 0.4168 0.036 Uiso 1 1 calc R . .
H143 H 1.1165 0.3828 0.5229 0.036 Uiso 1 1 calc R . .
C15 C 1.2450(12) 0.4918(5) 0.5827(7) 0.031(2) Uani 1 1 d U . .
H151 H 1.3479 0.4800 0.6302 0.047 Uiso 1 1 calc R . .
H152 H 1.1693 0.4821 0.6197 0.047 Uiso 1 1 calc R . .
H153 H 1.2438 0.5338 0.5696 0.047 Uiso 1 1 calc R . .
O7 O 0.7312(7) 0.3952(3) 0.2326(4) 0.0148(9) Uani 1 1 d U . .
O8 O 0.6704(7) 0.4391(3) 0.3777(4) 0.0155(7) Uani 1 1 d U . .
C16 C 0.6881(12) 0.3946(5) 0.3196(6) 0.0186(7) Uani 1 1 d U . .
C17 C 0.6630(11) 0.3336(5) 0.3603(8) 0.0231(7) Uani 1 1 d U . .
C18 C 0.4983(11) 0.3186(5) 0.2952(8) 0.0269(10) Uani 1 1 d U . .
H181 H 0.4295 0.3482 0.3084 0.040 Uiso 1 1 calc R . .
H182 H 0.4725 0.2806 0.3193 0.040 Uiso 1 1 calc R . .
H183 H 0.4860 0.3172 0.2155 0.040 Uiso 1 1 calc R . .
C19 C 0.6588(10) 0.3376(4) 0.4915(7) 0.0276(10) Uani 1 1 d U . .
H191 H 0.5859 0.3679 0.4962 0.041 Uiso 1 1 calc R . .
H192 H 0.7618 0.3471 0.5420 0.041 Uiso 1 1 calc R . .
H193 H 0.6261 0.3001 0.5129 0.041 Uiso 1 1 calc R . .
C20 C 0.7698(11) 0.2897(4) 0.3554(7) 0.0304(10) Uani 1 1 d U . .
H201 H 0.8738 0.3012 0.4014 0.046 Uiso 1 1 calc R . .
H202 H 0.7671 0.2846 0.2780 0.046 Uiso 1 1 calc R . .
H203 H 0.7421 0.2530 0.3833 0.046 Uiso 1 1 calc R . .
N9A N 1.0027(10) 0.3537(4) 0.1431(6) 0.0235(17) Uani 1 1 d U . .
H9A H 0.9828 0.3576 0.2060 0.028 Uiso 1 1 calc R . .
N7A N 1.1069(10) 0.3155(4) 0.0183(6) 0.0204(15) Uani 1 1 d U . .
N3A N 0.8505(7) 0.4335(3) 0.0305(5) 0.0090(7) Uani 1 1 d U . .
N1A N 0.8615(9) 0.4353(4) -0.1590(5) 0.0199(15) Uani 1 1 d U . .
N2A N 0.7055(10) 0.5002(4) -0.1042(6) 0.029(2) Uani 1 1 d U . .
H21A H 0.6718 0.5168 -0.0541 0.035 Uiso 1 1 calc R . .
H22A H 0.6759 0.5133 -0.1729 0.035 Uiso 1 1 calc R . .
C8A C 1.1029(12) 0.3123(5) 0.1213(7) 0.0284(19) Uani 1 1 d U . .
H8A H 1.1610 0.2851 0.1748 0.034 Uiso 1 1 calc R . .
C5A C 1.0071(11) 0.3635(4) -0.0298(6) 0.0176(16) Uani 1 1 d U . .
C6A C 0.9643(11) 0.3894(4) -0.1342(6) 0.0195(16) Uani 1 1 d U . .
C2A C 0.8028(10) 0.4547(4) -0.0756(6) 0.0150(14) Uani 1 1 d U . .
C4A C 0.9396(10) 0.3880(4) 0.0458(6) 0.0120(13) Uani 1 1 d U . .
Cl6A Cl 1.0346(3) 0.36798(14) -0.23996(18) 0.0349(6) Uani 1 1 d U . .
N9B N 0.5104(9) 0.6423(4) 0.3668(6) 0.0199(15) Uani 1 1 d U . .
H9B H 0.5288 0.6369 0.3036 0.024 Uiso 1 1 calc R . .
N7B N 0.4041(10) 0.6811(4) 0.4932(6) 0.0245(17) Uani 1 1 d U . .
N3B N 0.6715(7) 0.5642(3) 0.4824(5) 0.0123(8) Uani 1 1 d U . .
N1B N 0.6448(9) 0.5610(4) 0.6697(5) 0.0192(14) Uani 1 1 d U . .
N2B N 0.8064(9) 0.4959(4) 0.6166(6) 0.0252(18) Uani 1 1 d U . .
H21B H 0.8349 0.4815 0.6844 0.030 Uiso 1 1 calc R . .
H22B H 0.8450 0.4817 0.5670 0.030 Uiso 1 1 calc R . .
C8B C 0.4145(10) 0.6848(4) 0.3898(7) 0.0174(10) Uani 1 1 d U . .
H8B H 0.3621 0.7135 0.3374 0.021 Uiso 1 1 calc R . .
C5B C 0.5019(10) 0.6351(4) 0.5405(6) 0.0152(14) Uani 1 1 d U . .
C6B C 0.5493(10) 0.6058(4) 0.6448(6) 0.0168(15) Uani 1 1 d U . .
C2B C 0.7012(10) 0.5407(4) 0.5882(6) 0.0169(15) Uani 1 1 d U . .
C4B C 0.5685(10) 0.6113(4) 0.4618(6) 0.0157(15) Uani 1 1 d U . .
Cl6B Cl 0.4725(3) 0.63032(14) 0.75099(18) 0.0349(7) Uani 1 1 d U . .
N10 N 0.0491(11) 0.1733(5) 0.3820(7) 0.0339(18) Uani 1 1 d U . .
C21 C 0.1500(15) 0.2180(6) 0.4155(9) 0.040(2) Uani 1 1 d U . .
H21 H 0.1882 0.2263 0.4930 0.048 Uiso 1 1 calc R . .
C22 C -0.0045(13) 0.1365(5) 0.4484(9) 0.0363(18) Uani 1 1 d U . .
H221 H -0.0695 0.1062 0.4019 0.055 Uiso 1 1 calc R . .
H222 H -0.0651 0.1589 0.4852 0.055 Uiso 1 1 calc R . .
H223 H 0.0832 0.1184 0.5049 0.055 Uiso 1 1 calc R . .
C23 C -0.008(2) 0.1575(8) 0.2580(10) 0.076(5) Uani 1 1 d U . .
H231 H -0.0739 0.1230 0.2467 0.113 Uiso 1 1 calc R . .
H232 H 0.0804 0.1494 0.2329 0.113 Uiso 1 1 calc R . .
H233 H -0.0673 0.1901 0.2151 0.113 Uiso 1 1 calc R . .
O9 O 0.1969(11) 0.2493(5) 0.3514(8) 0.057(2) Uani 1 1 d U . .
N11A N 0.4361(17) 0.8279(7) 0.1167(12) 0.018(3) Uiso 0.549(4) 1 d P A 1
C24A C 0.349(2) 0.7800(9) 0.0866(13) 0.022(3) Uiso 0.549(4) 1 d P A 1
H24A H 0.3092 0.7728 0.0088 0.026 Uiso 0.549(4) 1 calc PR A 1
C25A C 0.5012(19) 0.8503(7) 0.0203(13) 0.020(3) Uiso 0.549(4) 1 d P A 1
H25A H 0.5638 0.8852 0.0458 0.030 Uiso 0.549(4) 1 calc PR A 1
H25B H 0.4148 0.8594 -0.0468 0.030 Uiso 0.549(4) 1 calc PR A 1
H25C H 0.5649 0.8198 0.0032 0.030 Uiso 0.549(4) 1 calc PR A 1
C26A C 0.504(3) 0.8424(11) 0.2293(15) 0.040(5) Uiso 0.549(4) 1 d P A 1
H26A H 0.5637 0.8784 0.2352 0.060 Uiso 0.549(4) 1 calc PR A 1
H26B H 0.5734 0.8109 0.2675 0.060 Uiso 0.549(4) 1 calc PR A 1
H26C H 0.4241 0.8480 0.2639 0.060 Uiso 0.549(4) 1 calc PR A 1
O10A O 0.3154(18) 0.7446(7) 0.1462(11) 0.035(3) Uiso 0.549(4) 1 d P A 1
O10B O 0.306(2) 0.7723(9) 0.1942(16) 0.057(5) Uiso 0.451(4) 1 d P B 2
N11B N 0.429(2) 0.8129(9) 0.0789(17) 0.035(5) Uiso 0.451(4) 1 d P B 2
C24B C 0.399(3) 0.8076(11) 0.171(2) 0.048(6) Uiso 0.451(4) 1 d P B 2
H24B H 0.4520 0.8334 0.2293 0.058 Uiso 0.451(4) 1 calc PR B 2
C26B C 0.357(3) 0.7779(11) -0.022(2) 0.052(6) Uiso 0.451(4) 1 d P B 2
H26D H 0.3957 0.7904 -0.0814 0.078 Uiso 0.451(4) 1 calc PR B 2
H26E H 0.2445 0.7834 -0.0455 0.078 Uiso 0.451(4) 1 calc PR B 2
H26F H 0.3810 0.7368 -0.0050 0.078 Uiso 0.451(4) 1 calc PR B 2
C25B C 0.534(2) 0.8608(9) 0.0563(17) 0.019(4) Uiso 0.451(4) 1 d P B 2
H25D H 0.5362 0.8569 -0.0201 0.029 Uiso 0.451(4) 1 calc PR B 2
H25E H 0.6383 0.8566 0.1089 0.029 Uiso 0.451(4) 1 calc PR B 2
H25F H 0.4928 0.8991 0.0657 0.029 Uiso 0.451(4) 1 calc PR B 2

loop_
_atom_site_aniso_label
_atom_site_aniso_U_11
_atom_site_aniso_U_22
_atom_site_aniso_U_33
_atom_site_aniso_U_23
_atom_site_aniso_U_13
_atom_site_aniso_U_12
Rh1 0.0150(3) 0.0148(3) 0.0117(2) -0.0002(2) 0.0064(2) 0.0012(2)
Rh2 0.0148(3) 0.0159(3) 0.0116(2) 0.0001(2) 0.00667(19) 0.0007(3)
O1 0.0130(15) 0.025(4) 0.0117(13) -0.0025(19) 0.0062(11) 0.000(2)
O2 0.0138(15) 0.020(4) 0.0115(14) 0.0001(18) 0.0067(10) 0.002(2)
C1 0.0124(16) 0.015(4) 0.0107(16) 0.003(2) 0.0078(11) -0.003(2)
C2 0.013(2) 0.022(3) 0.013(2) 0.001(2) 0.0058(13) -0.001(2)
C3 0.014(2) 0.045(6) 0.024(3) 0.004(4) 0.011(3) 0.001(4)
C4 0.014(4) 0.061(6) 0.018(2) -0.013(4) 0.0013(17) 0.012(4)
C5 0.035(5) 0.025(3) 0.029(4) 0.016(3) -0.003(4) 0.002(3)
O3 0.020(3) 0.0182(11) 0.016(2) 0.0034(14) 0.0126(18) 0.0006(19)
O4 0.036(4) 0.0129(10) 0.016(2) -0.0002(15) 0.012(2) 0.002(2)
C6 0.0157(13) 0.0175(7) 0.0178(11) -0.0006(7) 0.0062(9) -0.0032(9)
C7 0.017(2) 0.0197(13) 0.0293(14) 0.004(2) 0.009(2) -0.005(2)
C8 0.0279(14) 0.0234(12) 0.0295(14) 0.0016(9) 0.0081(10) 0.0014(10)
C9 0.0337(15) 0.0314(14) 0.0293(11) 0.0054(8) 0.0145(10) -0.0016(10)
C10 0.0172(19) 0.048(5) 0.051(4) 0.003(4) 0.012(2) -0.016(2)
O5 0.0155(16) 0.022(4) 0.0145(15) -0.0024(19) 0.0054(11) 0.005(2)
O6 0.0168(15) 0.011(4) 0.0128(13) -0.0010(17) 0.0046(11) 0.0020(19)
C11 0.0148(17) 0.011(3) 0.0153(18) -0.003(3) 0.0042(12) 0.000(2)
C12 0.016(2) 0.022(3) 0.016(2) -0.001(2) 0.0042(14) 0.003(2)
C13 0.015(2) 0.046(6) 0.031(4) 0.009(5) 0.007(3) 0.000(5)
C14 0.024(4) 0.023(3) 0.025(4) 0.005(3) 0.009(3) 0.010(3)
C15 0.027(5) 0.039(5) 0.020(3) -0.009(3) -0.0031(19) 0.001(4)
O7 0.012(3) 0.0139(10) 0.020(2) 0.0000(14) 0.0081(19) 0.000(2)
O8 0.0151(12) 0.0176(9) 0.0160(10) 0.0017(7) 0.0079(9) -0.0008(9)
C16 0.0196(12) 0.0194(7) 0.0181(11) -0.0001(7) 0.0080(9) -0.0014(8)
C17 0.0249(16) 0.0192(11) 0.032(2) -0.002(2) 0.019(3) -0.008(2)
C18 0.0266(11) 0.0258(13) 0.0290(13) 0.0013(10) 0.0099(9) -0.0041(8)
C19 0.0295(14) 0.0287(14) 0.0263(10) 0.0046(8) 0.0113(9) -0.0017(9)
C20 0.0311(12) 0.0268(12) 0.0335(14) 0.0012(9) 0.0108(9) 0.0034(10)
N9A 0.040(5) 0.015(4) 0.018(2) 0.005(2) 0.012(3) 0.012(3)
N7A 0.026(4) 0.013(4) 0.023(2) -0.001(2) 0.009(3) 0.006(2)
N3A 0.0075(12) 0.0113(11) 0.0093(9) 0.0003(8) 0.0043(9) -0.0015(8)
N1A 0.027(4) 0.025(4) 0.0101(19) 0.005(2) 0.009(2) 0.007(2)
N2A 0.040(5) 0.039(5) 0.009(3) 0.009(2) 0.008(3) 0.023(3)
C8A 0.039(5) 0.024(4) 0.026(3) 0.010(3) 0.016(3) 0.017(3)
C5A 0.023(4) 0.016(4) 0.011(2) -0.005(2) 0.002(2) 0.007(3)
C6A 0.024(4) 0.022(5) 0.011(2) -0.004(2) 0.004(3) 0.004(3)
C2A 0.012(4) 0.024(4) 0.0097(14) 0.0023(19) 0.004(2) 0.003(2)
C4A 0.015(4) 0.008(3) 0.014(2) -0.0015(17) 0.005(2) -0.001(2)
Cl6A 0.0465(15) 0.0434(17) 0.0181(9) 0.0001(9) 0.0150(9) 0.0200(13)
N9B 0.021(4) 0.024(4) 0.021(2) 0.009(2) 0.016(2) 0.007(2)
N7B 0.027(4) 0.030(5) 0.020(2) 0.003(2) 0.012(3) 0.013(3)
N3B 0.0108(12) 0.0147(12) 0.0128(9) -0.0012(8) 0.0059(9) -0.0010(8)
N1B 0.019(4) 0.028(4) 0.012(2) -0.0018(19) 0.008(2) 0.009(2)
N2B 0.030(4) 0.038(5) 0.015(3) 0.009(2) 0.017(3) 0.020(3)
C8B 0.0177(14) 0.0176(13) 0.0178(12) -0.0002(9) 0.0069(9) 0.0014(9)
C5B 0.017(4) 0.016(4) 0.016(2) -0.002(2) 0.009(2) 0.001(2)
C6B 0.011(4) 0.029(5) 0.012(2) -0.002(2) 0.006(2) 0.006(3)
C2B 0.021(4) 0.019(4) 0.0133(17) -0.0004(18) 0.010(2) 0.006(3)
C4B 0.015(4) 0.021(4) 0.011(2) -0.0021(18) 0.005(2) 0.003(3)
Cl6B 0.0410(14) 0.0514(18) 0.0186(9) -0.0027(9) 0.0183(9) 0.0223(13)
N10 0.034(4) 0.034(4) 0.032(3) 0.007(2) 0.009(3) 0.005(3)
C21 0.039(5) 0.039(5) 0.039(4) 0.013(3) 0.010(4) -0.001(3)
C22 0.036(2) 0.036(2) 0.038(2) 0.0023(10) 0.0128(11) -0.0015(10)
C23 0.129(13) 0.055(8) 0.030(3) 0.007(4) 0.008(6) -0.016(7)
O9 0.044(5) 0.062(5) 0.071(5) 0.029(4) 0.029(4) 0.001(3)

loop_
_atom_type_symbol
_atom_type_description
_atom_type_scat_dispersion_real
_atom_type_scat_dispersion_imag
_atom_type_scat_source
C C 0.0181 0.0091 'International Tables Vol C Tables 4.2.6.8 and 6.1.1.4'
H H 0.0000 0.0000 'International Tables Vol C Tables 4.2.6.8 and 6.1.1.4'
N N 0.0311 0.0180 'International Tables Vol C Tables 4.2.6.8 and 6.1.1.4'
O O 0.0492 0.0322 'International Tables Vol C Tables 4.2.6.8 and 6.1.1.4'
Cl Cl 0.3639 0.7018 'International Tables Vol C Tables 4.2.6.8 and 6.1.1.4'
Rh Rh 0.0927 3.6045 'International Tables Vol C Tables 4.2.6.8 and 6.1.1.4'

loop_
_geom_angle_atom_site_label_1
_geom_angle_atom_site_label_2
_geom_angle_atom_site_label_3
_geom_angle
O3 Rh1 O1 85.2(2)
O3 Rh1 O5 94.9(3)
O1 Rh1 O5 175.4(2)
O3 Rh1 O7 174.6(2)
O1 Rh1 O7 93.4(2)
O5 Rh1 O7 86.0(2)
O3 Rh1 N3A 93.2(2)
O1 Rh1 N3A 93.8(2)
O5 Rh1 N3A 90.8(2)
O7 Rh1 N3A 92.1(2)
O3 Rh1 Rh2 86.26(15)
O1 Rh1 Rh2 87.70(15)
O5 Rh1 Rh2 87.71(16)
O7 Rh1 Rh2 88.48(16)
N3A Rh1 Rh2 178.36(15)
O4 Rh2 O2 85.9(3)
O4 Rh2 O8 176.2(2)
O2 Rh2 O8 91.7(2)
O4 Rh2 O6 94.0(3)
O2 Rh2 O6 176.8(2)
O8 Rh2 O6 88.3(2)
O4 Rh2 N3B 91.2(3)
O2 Rh2 N3B 91.8(2)
O8 Rh2 N3B 91.8(2)
O6 Rh2 N3B 91.4(2)
O4 Rh2 Rh1 88.88(17)
O2 Rh2 Rh1 88.64(15)
O8 Rh2 Rh1 88.11(16)
O6 Rh2 Rh1 88.15(15)
N3B Rh2 Rh1 179.54(17)
C1 O1 Rh1 119.9(4)
C1 O2 Rh2 117.0(5)
O1 C1 O2 126.6(6)
O1 C1 C2 119.7(6)
O2 C1 C2 113.5(7)
C3 C2 C5 108.4(9)
C3 C2 C4 112.0(7)
C5 C2 C4 109.1(7)
C3 C2 C1 110.4(6)
C5 C2 C1 108.0(7)
C4 C2 C1 108.8(7)
C2 C3 H31 109.5
C2 C3 H32 109.5
H31 C3 H32 109.5
C2 C3 H33 109.5
H31 C3 H33 109.5
H32 C3 H33 109.5
C2 C4 H41 109.5
C2 C4 H42 109.5
H41 C4 H42 109.5
C2 C4 H43 109.5
H41 C4 H43 109.5
H42 C4 H43 109.5
C2 C5 H51 109.5
C2 C5 H52 109.5
H51 C5 H52 109.5
C2 C5 H53 109.5
H51 C5 H53 109.5
H52 C5 H53 109.5
C6 O3 Rh1 122.3(5)
C6 O4 Rh2 119.7(6)
O4 C6 O3 122.7(9)
O4 C6 C7 121.6(8)
O3 C6 C7 115.5(7)
C9 C7 C10 120.4(9)
C9 C7 C6 108.4(7)
C10 C7 C6 109.7(8)
C9 C7 C8 106.2(7)
C10 C7 C8 107.1(8)
C6 C7 C8 103.7(7)
C7 C8 H81 109.5
C7 C8 H82 109.5
H81 C8 H82 109.5
C7 C8 H83 109.5
H81 C8 H83 109.5
H82 C8 H83 109.5
C7 C9 H91 109.5
C7 C9 H92 109.5
H91 C9 H92 109.5
C7 C9 H93 109.5
H91 C9 H93 109.5
H92 C9 H93 109.5
C7 C10 H101 109.5
C7 C10 H102 109.5
H101 C10 H102 109.5
C7 C10 H103 109.5
H101 C10 H103 109.5
H102 C10 H103 109.5
C11 O5 Rh1 120.8(5)
C11 O6 Rh2 119.5(4)
O5 C11 O6 123.5(6)
O5 C11 C12 119.8(7)
O6 C11 C12 116.7(6)
C11 C12 C15 112.9(8)
C11 C12 C14 106.2(7)
C15 C12 C14 110.4(7)
C11 C12 C13 108.5(7)
C15 C12 C13 107.9(8)
C14 C12 C13 110.9(9)
C12 C13 H131 109.5
C12 C13 H132 109.5
H131 C13 H132 109.5
C12 C13 H133 109.5
H131 C13 H133 109.5
H132 C13 H133 109.5
C12 C14 H141 109.5
C12 C14 H142 109.5
H141 C14 H142 109.5
C12 C14 H143 109.5
H141 C14 H143 109.5
H142 C14 H143 109.5
C12 C15 H151 109.5
C12 C15 H152 109.5
H151 C15 H152 109.5
C12 C15 H153 109.5
H151 C15 H153 109.5
H152 C15 H153 109.5
C16 O7 Rh1 117.5(6)
C16 O8 Rh2 118.6(6)
O7 C16 O8 127.3(9)
O7 C16 C17 114.7(8)
O8 C16 C17 118.0(7)
C20 C17 C18 113.2(9)
C20 C17 C16 117.0(8)
C18 C17 C16 104.9(8)
C20 C17 C19 108.6(8)
C18 C17 C19 102.4(7)
C16 C17 C19 109.7(7)
C17 C18 H181 109.5
C17 C18 H182 109.5
H181 C18 H182 109.5
C17 C18 H183 109.5
H181 C18 H183 109.5
H182 C18 H183 109.5
C17 C19 H191 109.5
C17 C19 H192 109.5
H191 C19 H192 109.5
C17 C19 H193 109.5
H191 C19 H193 109.5
H192 C19 H193 109.5
C17 C20 H201 109.5
C17 C20 H202 109.5
H201 C20 H202 109.5
C17 C20 H203 109.5
H201 C20 H203 109.5
H202 C20 H203 109.5
C8A N9A C4A 108.2(7)
C8A N9A H9A 125.9
C4A N9A H9A 125.9
C8A N7A C5A 104.2(8)
C4A N3A C2A 114.9(7)
C4A N3A Rh1 121.6(5)
C2A N3A Rh1 123.5(6)
C6A N1A C2A 118.0(7)
C2A N2A H21A 120.0
C2A N2A H22A 120.0
H21A N2A H22A 120.0
N7A C8A N9A 112.6(8)
N7A C8A H8A 123.7
N9A C8A H8A 123.7
C6A C5A C4A 115.2(8)
C6A C5A N7A 132.8(8)
C4A C5A N7A 112.0(7)
N1A C6A C5A 120.4(8)
N1A C6A Cl6A 115.9(6)
C5A C6A Cl6A 123.7(7)
N2A C2A N3A 121.1(8)
N2A C2A N1A 115.2(7)
N3A C2A N1A 123.4(7)
N3A C4A C5A 127.5(7)
N3A C4A N9A 129.5(8)
C5A C4A N9A 102.9(8)
C4B N9B C8B 105.9(7)
C4B N9B H9B 127.1
C8B N9B H9B 127.1
C8B N7B C5B 103.3(8)
C2B N3B C4B 112.9(7)
C2B N3B Rh2 126.5(6)
C4B N3B Rh2 118.9(5)
C6B N1B C2B 117.7(7)
C2B N2B H21B 120.0
C2B N2B H22B 120.0
H21B N2B H22B 120.0
N7B C8B N9B 113.7(8)
N7B C8B H8B 123.1
N9B C8B H8B 123.1
N7B C5B C6B 136.2(8)
N7B C5B C4B 110.4(7)
C6B C5B C4B 113.3(8)
N1B C6B C5B 124.8(8)
N1B C6B Cl6B 117.0(6)
C5B C6B Cl6B 118.1(7)
N2B C2B N1B 117.3(7)
N2B C2B N3B 116.5(7)
N1B C2B N3B 126.0(8)
N9B C4B N3B 128.3(8)
N9B C4B C5B 106.6(8)
N3B C4B C5B 125.1(7)
C21 N10 C22 127.6(9)
C21 N10 C23 118.3(10)
C22 N10 C23 114.0(11)
O9 C21 N10 124.8(11)
O9 C21 H21 117.6
N10 C21 H21 117.6
N10 C22 H221 109.5
N10 C22 H222 109.5
H221 C22 H222 109.5
N10 C22 H223 109.5
H221 C22 H223 109.5
H222 C22 H223 109.5
N10 C23 H231 109.5
N10 C23 H232 109.5
H231 C23 H232 109.5
N10 C23 H233 109.5
H231 C23 H233 109.5
H232 C23 H233 109.5
C24A N11A C26A 121.0(16)
C24A N11A C25A 112.2(14)
C26A N11A C25A 123.0(16)
O10A C24A N11A 128.4(16)
O10A C24A H24A 115.8
N11A C24A H24A 115.8
N11A C25A H25A 109.5
N11A C25A H25B 109.5
H25A C25A H25B 109.5
N11A C25A H25C 109.5
H25A C25A H25C 109.5
H25B C25A H25C 109.5
N11A C26A H26A 109.5
N11A C26A H26B 109.5
H26A C26A H26B 109.5
N11A C26A H26C 109.5
H26A C26A H26C 109.5
H26B C26A H26C 109.5
C24B N11B C26B 124(2)
C24B N11B C25B 124(2)
C26B N11B C25B 111.2(18)
O10B C24B N11B 128(2)
O10B C24B H24B 115.8
N11B C24B H24B 115.8
N11B C26B H26D 109.5
N11B C26B H26E 109.5
H26D C26B H26E 109.5
N11B C26B H26F 109.5
H26D C26B H26F 109.5
H26E C26B H26F 109.5
N11B C25B H25D 109.5
N11B C25B H25E 109.5
H25D C25B H25E 109.5
N11B C25B H25F 109.5
H25D C25B H25F 109.5
H25E C25B H25F 109.5

loop_
_geom_bond_atom_site_label_1
_geom_bond_atom_site_label_2
_geom_bond_distance
Rh1 O3 2.019(6)
Rh1 O1 2.033(5)
Rh1 O5 2.054(5)
Rh1 O7 2.063(6)
Rh1 N3A 2.308(6)
Rh1 Rh2 2.3931(6)
Rh2 O4 2.017(7)
Rh2 O2 2.040(5)
Rh2 O8 2.042(6)
Rh2 O6 2.045(5)
Rh2 N3B 2.270(7)
O1 C1 1.231(10)
O2 C1 1.302(8)
C1 C2 1.560(10)
C2 C3 1.493(12)
C2 C5 1.524(13)
C2 C4 1.557(11)
C3 H31 0.9600
C3 H32 0.9600
C3 H33 0.9600
C4 H41 0.9600
C4 H42 0.9600
C4 H43 0.9600
C5 H51 0.9600
C5 H52 0.9600
C5 H53 0.9600
O3 C6 1.269(11)
O4 C6 1.263(10)
C6 C7 1.558(14)
C7 C9 1.466(12)
C7 C10 1.520(12)
C7 C8 1.625(13)
C8 H81 0.9600
C8 H82 0.9600
C8 H83 0.9600
C9 H91 0.9600
C9 H92 0.9600
C9 H93 0.9600
C10 H101 0.9600
C10 H102 0.9600
C10 H103 0.9600
O5 C11 1.248(8)
O6 C11 1.301(10)
C11 C12 1.496(10)
C12 C15 1.513(11)
C12 C14 1.559(13)
C12 C13 1.565(13)
C13 H131 0.9600
C13 H132 0.9600
C13 H133 0.9600
C14 H141 0.9600
C14 H142 0.9600
C14 H143 0.9600
C15 H151 0.9600
C15 H152 0.9600
C15 H153 0.9600
O7 C16 1.260(10)
O8 C16 1.275(11)
C16 C17 1.506(15)
C17 C20 1.394(14)
C17 C18 1.478(12)
C17 C19 1.644(12)
C18 H181 0.9600
C18 H182 0.9600
C18 H183 0.9600
C19 H191 0.9600
C19 H192 0.9600
C19 H193 0.9600
C20 H201 0.9600
C20 H202 0.9600
C20 H203 0.9600
N9A C8A 1.382(13)
N9A C4A 1.392(10)
N9A H9A 0.8600
N7A C8A 1.293(11)
N7A C5A 1.409(11)
N3A C4A 1.276(11)
N3A C2A 1.334(9)
N1A C6A 1.355(12)
N1A C2A 1.377(11)
N2A C2A 1.320(11)
N2A H21A 0.8600
N2A H22A 0.8600
C8A H8A 0.9300
C5A C6A 1.358(11)
C5A C4A 1.386(12)
C6A Cl6A 1.701(9)
N9B C4B 1.324(11)
N9B C8B 1.379(12)
N9B H9B 0.8600
N7B C8B 1.320(11)
N7B C5B 1.363(12)
N3B C2B 1.361(10)
N3B C4B 1.378(12)
N1B C6B 1.295(11)
N1B C2B 1.350(10)
N2B C2B 1.349(11)
N2B H21B 0.8600
N2B H22B 0.8600
C8B H8B 0.9300
C5B C6B 1.392(11)
C5B C4B 1.406(12)
C6B Cl6B 1.763(8)
N10 C21 1.328(16)
N10 C22 1.363(14)
N10 C23 1.499(14)
C21 O9 1.236(15)
C21 H21 0.9300
C22 H221 0.9600
C22 H222 0.9600
C22 H223 0.9600
C23 H231 0.9600
C23 H232 0.9600
C23 H233 0.9600
N11A C24A 1.31(2)
N11A C26A 1.37(2)
N11A C25A 1.58(2)
C24A O10A 1.19(2)
C24A H24A 0.9300
C25A H25A 0.9600
C25A H25B 0.9600
C25A H25C 0.9600
C26A H26A 0.9600
C26A H26B 0.9600
C26A H26C 0.9600
O10B C24B 1.25(3)
N11B C24B 1.27(3)
N11B C26B 1.44(3)
N11B C25B 1.51(3)
C24B H24B 0.9300
C26B H26D 0.9600
C26B H26E 0.9600
C26B H26F 0.9600
C25B H25D 0.9600
C25B H25E 0.9600
C25B H25F 0.9600

loop_
_geom_hbond_atom_site_label_D
_geom_hbond_atom_site_label_H
_geom_hbond_atom_site_label_A
_geom_hbond_distance_DH
_geom_hbond_distance_HA
_geom_hbond_distance_DA
_geom_hbond_angle_DHA
_geom_hbond_site_symmetry_A
N2A H21A O1 0.86 2.29 2.999(10) 140.4 .
N2A H21A O3 0.86 2.51 3.113(9) 128.2 .
N2A H22A N1B 0.86 2.17 3.012(10) 166.7 1_554
N2B H22B O6 0.86 2.26 3.005(9) 144.2 .
N2B H22B O8 0.86 2.55 3.097(9) 122.0 .
N2B H21B N1A 0.86 2.15 2.996(9) 168.1 1_556
